data_4105912
loop_
_publ_author_name
'Chuan-Fu Sun'
'Chun-Li Hu'
'Xiang Xu'
'Bing-Ping Yang'
'Jiang-Gao Mao'

_publ_section_title
;
 Explorations of New Second-Order Nonlinear Optical Materials in the
 Potassium Vanadyl Iodate System
;
_journal_name_full 'Journal of the American Chemical Society'
_journal_page_first 5561
_journal_page_last 5572
_journal_paper_doi 10.1021/ja200257a
_journal_volume 133
_journal_year 2011
_chemical_formula_moiety 'H2 I2 K O9 V'
_chemical_formula_sum 'H2 I2 K O9 V'
_chemical_formula_weight 489.86
_chemical_name_systematic
; 
 ? 
;
_space_group_IT_number 61
_symmetry_cell_setting orthorhombic
_symmetry_space_group_name_Hall '-P 2ac 2ab'
_symmetry_space_group_name_H-M 'P b c a'
_atom_sites_solution_hydrogens geom
_atom_sites_solution_primary direct
_atom_sites_solution_secondary difmap
_audit_creation_method SHELXL-97
_cell_angle_alpha 90.00
_cell_angle_beta 90.00
_cell_angle_gamma 90.00
_cell_formula_units_Z 8
_cell_length_a 8.4998(6)
_cell_length_b 7.2826(5)
_cell_length_c 27.425(3)
_cell_measurement_reflns_used 1800
_cell_measurement_temperature 293(2)
_cell_measurement_theta_max 27.4487
_cell_measurement_theta_min 2.3961
_cell_volume 1697.6(2)
_computing_cell_refinement 'CrystalClear (Rigaku Inc., 2007)'
_computing_data_collection 'CrystalClear (Rigaku Inc., 2007)'
_computing_data_reduction 'CrystalClear (Rigaku Inc., 2007)'
_computing_structure_refinement 'SHELXL-97 (Sheldrick, 1997)'
_computing_structure_solution 'SHELXS-97 (Sheldrick, 1990)'
_diffrn_ambient_temperature 293(2)
_diffrn_detector_area_resol_mean 13.6612
_diffrn_measured_fraction_theta_full 0.997
_diffrn_measured_fraction_theta_max 0.997
_diffrn_measurement_device_type Mercury2
_diffrn_measurement_method CCD_Profile_fitting
_diffrn_radiation_monochromator graphite
_diffrn_radiation_source 'fine-focus sealed tube'
_diffrn_radiation_type MoK\a
_diffrn_radiation_wavelength 0.71073
_diffrn_reflns_av_R_equivalents 0.0330
_diffrn_reflns_av_sigmaI/netI 0.0210
_diffrn_reflns_limit_h_max 10
_diffrn_reflns_limit_h_min -11
_diffrn_reflns_limit_k_max 9
_diffrn_reflns_limit_k_min -9
_diffrn_reflns_limit_l_max 34
_diffrn_reflns_limit_l_min -35
_diffrn_reflns_number 11959
_diffrn_reflns_theta_full 27.46
_diffrn_reflns_theta_max 27.46
_diffrn_reflns_theta_min 2.82
_exptl_absorpt_coefficient_mu 8.955
_exptl_absorpt_correction_T_max 1.0000
_exptl_absorpt_correction_T_min 0.5159
_exptl_absorpt_correction_type multi-scan
_exptl_absorpt_process_details crystalclear
_exptl_crystal_colour Yellow
_exptl_crystal_density_diffrn 3.833
_exptl_crystal_description needle
_exptl_crystal_F_000 1776
_exptl_crystal_size_max 0.4500
_exptl_crystal_size_mid 0.1000
_exptl_crystal_size_min 0.0800
_refine_diff_density_max 0.820
_refine_diff_density_min -0.941
_refine_diff_density_rms 0.155
_refine_ls_extinction_coef 0.00182(6)
_refine_ls_extinction_expression Fc^*^=kFc[1+0.001xFc^2^\l^3^/sin(2\q)]^-1/4^
_refine_ls_extinction_method SHELXL
_refine_ls_goodness_of_fit_ref 1.205
_refine_ls_hydrogen_treatment constr
_refine_ls_matrix_type full
_refine_ls_number_parameters 119
_refine_ls_number_reflns 1935
_refine_ls_number_restraints 0
_refine_ls_restrained_S_all 1.205
_refine_ls_R_factor_all 0.0230
_refine_ls_R_factor_gt 0.0217
_refine_ls_shift/su_max 0.002
_refine_ls_shift/su_mean 0.000
_refine_ls_structure_factor_coef Fsqd
_refine_ls_weighting_details 'calc w=1/[\s^2^(Fo^2^)+(0.0139P)^2^+3.6492P] where P=(Fo^2^+2Fc^2^)/3'
_refine_ls_weighting_scheme calc
_refine_ls_wR_factor_gt 0.0444
_refine_ls_wR_factor_ref 0.0450
_reflns_number_gt 1873
_reflns_number_total 1935
_reflns_threshold_expression >2sigma(I)
_cod_data_source_file ja200257a_si_002_1.cif
_cod_data_source_block 1
_cod_database_code 4105912

loop_
_symmetry_equiv_pos_as_xyz
'x, y, z'
'-x+1/2, -y, z+1/2'
'-x, y+1/2, -z+1/2'
'x+1/2, -y+1/2, -z'
'-x, -y, -z'
'x-1/2, y, -z-1/2'
'x, -y-1/2, z-1/2'
'-x-1/2, y-1/2, z'

loop_
_atom_site_label
_atom_site_type_symbol
_atom_site_fract_x
_atom_site_fract_y
_atom_site_fract_z
_atom_site_U_iso_or_equiv
_atom_site_adp_type
_atom_site_occupancy
_atom_site_symmetry_multiplicity
_atom_site_calc_flag
_atom_site_refinement_flags
K1 K 0.88789(11) 0.41444(14) 0.42714(4) 0.0287(2) Uani 1 1 d .
V1 V 0.75278(7) 0.26266(8) 0.65305(2) 0.01052(13) Uani 1 1 d .
I1 I 0.90254(3) 0.10444(3) 0.550336(9) 0.01427(8) Uani 1 1 d .
I2 I 0.98633(3) -0.02586(3) 0.742923(8) 0.01068(8) Uani 1 1 d .
O1 O 0.9304(3) 0.1635(4) 0.61588(10) 0.0165(6) Uani 1 1 d .
O2 O 0.9209(4) 0.3295(4) 0.52567(11) 0.0300(7) Uani 1 1 d .
O3 O 1.0960(3) 0.0096(5) 0.54092(11) 0.0261(7) Uani 1 1 d .
O4 O 0.9104(3) 0.1740(4) 0.71090(10) 0.0149(5) Uani 1 1 d .
O5 O 0.9147(3) -0.2179(3) 0.70438(10) 0.0150(6) Uani 1 1 d .
O6 O 1.1822(3) -0.0196(4) 0.72019(10) 0.0185(6) Uani 1 1 d .
O7 O 0.6416(3) 0.2779(4) 0.60486(10) 0.0182(6) Uani 1 1 d .
O8 O 0.8164(3) 0.4756(3) 0.66197(10) 0.0139(5) Uani 1 1 d .
O1W O 0.7278(4) 0.1896(5) 0.36634(12) 0.0348(8) Uani 1 1 d .
H1WA H 0.7880 0.1453 0.3446 0.042 Uiso 1 1 d R
H1WB H 0.6529 0.2468 0.3525 0.042 Uiso 1 1 d R

loop_
_atom_site_aniso_label
_atom_site_aniso_U_11
_atom_site_aniso_U_22
_atom_site_aniso_U_33
_atom_site_aniso_U_23
_atom_site_aniso_U_13
_atom_site_aniso_U_12
K1 0.0202(5) 0.0363(6) 0.0295(5) -0.0065(4) 0.0001(4) 0.0058(4)
V1 0.0115(3) 0.0086(3) 0.0115(3) 0.0001(2) 0.0000(2) 0.0000(2)
I1 0.01331(13) 0.01550(14) 0.01399(14) -0.00181(9) 0.00142(8) -0.00046(9)
I2 0.01149(12) 0.00842(13) 0.01212(13) 0.00009(8) -0.00120(8) -0.00002(8)
O1 0.0165(13) 0.0186(14) 0.0144(14) -0.0037(11) 0.0010(10) 0.0007(11)
O2 0.048(2) 0.0223(16) 0.0192(16) 0.0049(13) -0.0007(14) -0.0064(15)
O3 0.0135(14) 0.0431(19) 0.0217(16) -0.0096(14) 0.0015(11) 0.0050(13)
O4 0.0187(13) 0.0110(12) 0.0148(14) 0.0019(10) -0.0060(10) -0.0011(10)
O5 0.0156(13) 0.0107(13) 0.0187(15) -0.0022(10) -0.0051(10) -0.0004(10)
O6 0.0118(13) 0.0218(15) 0.0220(15) -0.0018(12) 0.0016(11) -0.0006(11)
O7 0.0178(13) 0.0176(14) 0.0190(15) 0.0021(11) -0.0020(11) 0.0008(11)
O8 0.0131(12) 0.0129(13) 0.0157(14) -0.0008(10) -0.0009(10) 0.0001(10)
O1W 0.0298(17) 0.042(2) 0.0323(19) -0.0088(16) -0.0007(14) 0.0148(15)

loop_
_atom_type_symbol
_atom_type_description
_atom_type_scat_dispersion_real
_atom_type_scat_dispersion_imag
_atom_type_scat_source
O O 0.0106 0.0060 'International Tables Vol C Tables 4.2.6.8 and 6.1.1.4'
K K 0.2009 0.2494 'International Tables Vol C Tables 4.2.6.8 and 6.1.1.4'
V V 0.3005 0.5294 'International Tables Vol C Tables 4.2.6.8 and 6.1.1.4'
I I -0.4742 1.8119 'International Tables Vol C Tables 4.2.6.8 and 6.1.1.4'
H H 0.0000 0.0000 'International Tables Vol C Tables 4.2.6.8 and 6.1.1.4'

loop_
_geom_angle_atom_site_label_1
_geom_angle_atom_site_label_2
_geom_angle_atom_site_label_3
_geom_angle
_geom_angle_site_symmetry_1
_geom_angle_site_symmetry_3
O3 K1 O1W 82.01(9) 4_456 .
O3 K1 O7 160.68(10) 4_456 4_556
O1W K1 O7 83.58(9) . 4_556
O3 K1 O1W 73.82(10) 4_456 8_765
O1W K1 O1W 83.62(9) . 8_765
O7 K1 O1W 117.23(10) 4_556 8_765
O3 K1 O2 79.80(10) 4_456 .
O1W K1 O2 120.95(11) . .
O7 K1 O2 96.82(10) 4_556 .
O1W K1 O2 140.87(10) 8_765 .
O3 K1 O2 104.40(10) 4_456 5_766
O1W K1 O2 169.49(11) . 5_766
O7 K1 O2 91.84(9) 4_556 5_766
O1W K1 O2 90.13(10) 8_765 5_766
O2 K1 O2 68.91(11) . 5_766
O3 K1 O3 98.53(9) 4_456 5_756
O1W K1 O3 66.90(10) . 5_756
O7 K1 O3 63.81(8) 4_556 5_756
O1W K1 O3 150.41(9) 8_765 5_756
O2 K1 O3 61.17(9) . 5_756
O2 K1 O3 119.40(9) 5_766 5_756
O3 K1 I1 100.45(7) 4_456 5_766
O1W K1 I1 148.67(9) . 5_766
O7 K1 I1 98.56(6) 4_556 5_766
O1W K1 I1 67.51(7) 8_765 5_766
O2 K1 I1 90.00(7) . 5_766
O2 K1 I1 22.95(6) 5_766 5_766
O3 K1 I1 141.72(6) 5_756 5_766
O3 K1 V1 163.21(7) 4_456 4_556
O1W K1 V1 81.75(7) . 4_556
O7 K1 V1 17.13(6) 4_556 4_556
O1W K1 V1 100.13(7) 8_765 4_556
O2 K1 V1 112.46(7) . 4_556
O2 K1 V1 91.09(7) 5_766 4_556
O3 K1 V1 78.91(5) 5_756 4_556
I1 K1 V1 91.27(2) 5_766 4_556
O3 K1 I1 82.63(8) 4_456 .
O1W K1 I1 101.05(8) . .
O7 K1 I1 87.58(6) 4_556 .
O1W K1 I1 155.18(7) 8_765 .
O2 K1 I1 21.19(7) . .
O2 K1 I1 88.16(7) 5_766 .
O3 K1 I1 40.39(6) 5_756 .
I1 K1 I1 110.26(2) 5_766 .
V1 K1 I1 104.67(2) 4_556 .
O3 K1 K1 70.94(8) 4_456 8_755
O1W K1 K1 38.60(8) . 8_755
O7 K1 K1 89.78(6) 4_556 8_755
O1W K1 K1 114.44(7) 8_765 8_755
O2 K1 K1 82.40(7) . 8_755
O2 K1 K1 151.26(7) 5_766 8_755
O3 K1 K1 38.27(5) 5_756 8_755
I1 K1 K1 169.35(2) 5_766 8_755
V1 K1 K1 98.513(19) 4_556 8_755
I1 K1 K1 63.233(12) . 8_755
O3 K1 K1 47.74(8) 4_456 8_765
O1W K1 K1 103.69(8) . 8_765
O7 K1 K1 149.66(6) 4_556 8_765
O1W K1 K1 37.27(7) 8_765 8_765
O2 K1 K1 103.97(7) . 8_765
O2 K1 K1 75.72(7) 5_766 8_765
O3 K1 K1 146.23(6) 5_756 8_765
I1 K1 K1 60.125(13) 5_766 8_765
V1 K1 K1 133.49(2) 4_556 8_765
I1 K1 K1 118.916(18) . 8_765
K1 K1 K1 114.46(4) 8_755 8_765
O7 V1 O8 104.17(13) . .
O7 V1 O1 92.86(13) . .
O8 V1 O1 99.79(12) . .
O7 V1 O5 98.80(13) . 8_765
O8 V1 O5 93.53(12) . 8_765
O1 V1 O5 159.61(12) . 8_765
O7 V1 O4 165.90(12) . .
O8 V1 O4 88.24(11) . .
O1 V1 O4 78.21(11) . .
O5 V1 O4 86.91(11) 8_765 .
O7 V1 O8 90.01(12) . 8_755
O8 V1 O8 164.69(16) . 8_755
O1 V1 O8 85.00(11) . 8_755
O5 V1 O8 78.36(10) 8_765 8_755
O4 V1 O8 78.46(10) . 8_755
O7 V1 K1 29.44(10) . 4_456
O8 V1 K1 129.21(9) . 4_456
O1 V1 K1 101.06(8) . 4_456
O5 V1 K1 81.89(8) 8_765 4_456
O4 V1 K1 141.28(7) . 4_456
O8 V1 K1 63.02(7) 8_755 4_456
O2 I1 O3 102.61(16) . .
O2 I1 O1 98.22(14) . .
O3 I1 O1 96.37(13) . .
O2 I1 K1 37.71(10) . 5_766
O3 I1 K1 87.21(11) . 5_766
O1 I1 K1 65.80(9) . 5_766
O2 I1 K1 34.46(10) . .
O3 I1 K1 96.99(11) . .
O1 I1 K1 132.64(9) . .
K1 I1 K1 69.74(2) 5_766 .
O6 I2 O4 98.20(12) . .
O6 I2 O5 97.29(12) . .
O4 I2 O5 102.21(12) . .
I1 O1 V1 119.28(13) . .
I1 O2 K1 124.36(15) . .
I1 O2 K1 119.35(15) . 5_766
K1 O2 K1 111.09(11) . 5_766
I1 O3 K1 135.76(16) . 4_556
I1 O3 K1 111.61(13) . 5_756
K1 O3 K1 93.99(9) 4_556 5_756
I2 O4 V1 143.97(14) . .
I2 O5 V1 133.28(14) . 8_755
V1 O7 K1 133.43(14) . 4_456
V1 O8 V1 142.13(14) . 8_765
K1 O1W K1 104.12(12) . 8_755
K1 O1W H1WA 111.1 . .
K1 O1W H1WA 111.1 8_755 .
K1 O1W H1WB 110.8 . .
K1 O1W H1WB 110.8 8_755 .
H1WA O1W H1WB 109.0 . .

loop_
_geom_bond_atom_site_label_1
_geom_bond_atom_site_label_2
_geom_bond_distance
_geom_bond_site_symmetry_2
K1 O3 2.689(3) 4_456
K1 O1W 2.704(4) .
K1 O7 2.718(3) 4_556
K1 O1W 2.786(4) 8_765
K1 O2 2.786(3) .
K1 O2 2.792(3) 5_766
K1 O3 3.213(4) 5_756
K1 I1 3.9788(11) 5_766
K1 V1 4.0149(11) 4_556
K1 I1 4.0653(12) .
K1 K1 4.3306(10) 8_755
K1 K1 4.3306(10) 8_765
V1 O7 1.628(3) .
V1 O8 1.660(3) .
V1 O1 1.959(3) .
V1 O5 2.007(3) 8_765
V1 O4 2.174(3) .
V1 O8 2.186(3) 8_755
V1 K1 4.0149(11) 4_456
I1 O2 1.780(3) .
I1 O3 1.802(3) .
I1 O1 1.863(3) .
I1 K1 3.9788(11) 5_766
I2 O6 1.779(3) .
I2 O4 1.819(3) .
I2 O5 1.856(3) .
O2 K1 2.792(3) 5_766
O3 K1 2.689(3) 4_556
O3 K1 3.213(4) 5_756
O5 V1 2.007(3) 8_755
O7 K1 2.718(3) 4_456
O8 V1 2.186(3) 8_765
O1W K1 2.786(4) 8_755
O1W H1WA 0.8500 .
O1W H1WB 0.8500 .

loop_
_geom_hbond_atom_site_label_D
_geom_hbond_atom_site_label_H
_geom_hbond_atom_site_label_A
_geom_hbond_distance_DH
_geom_hbond_distance_HA
_geom_hbond_distance_DA
_geom_hbond_angle_DHA
_geom_hbond_site_symmetry_A
O1W H1WA O6 0.85 2.01 2.784(4) 150.1 5_756
O1W H1WB O1 0.85 2.18 2.788(4) 128.3 4_456
